data_4071941
loop_
_publ_author_name
'Bennett, Martin A.'
'Bhargava, Suresh K.'
'Keniry, Max A.'
'Priv\'er, Steven H.'
'Simmonds, Peta M.'
'Wagler, J\"org'
'Willis, Anthony C.'

_publ_section_title
;
 A Triad of Bis(orthometalated) d8-Complexes Containing Four-Membered
 Rings
;
_journal_issue 20
_journal_name_full Organometallics
_journal_page_first 5361
_journal_paper_doi 10.1021/om8004806
_journal_volume 27
_journal_year 2008
_chemical_formula_moiety 'C62 H44 F8 Ni P4'
_chemical_formula_sum 'C62 H44 F8 Ni P4'
_chemical_formula_weight 1123.56
_chemical_name_systematic
;
 ?
;
_space_group_IT_number 2
_symmetry_cell_setting triclinic
_symmetry_space_group_name_Hall '-P 1'
_symmetry_space_group_name_H-M 'P -1'
_atom_sites_solution_hydrogens geom
_atom_sites_solution_primary direct
_atom_sites_solution_secondary difmap
_audit_creation_method SHELXL-97
_cell_angle_alpha 81.8180(10)
_cell_angle_beta 79.2260(10)
_cell_angle_gamma 75.1250(10)
_cell_formula_units_Z 2
_cell_length_a 12.6153(3)
_cell_length_b 12.7350(2)
_cell_length_c 17.2316(4)
_cell_measurement_reflns_used 18258
_cell_measurement_temperature 200(2)
_cell_measurement_theta_max 25.028
_cell_measurement_theta_min 2.546
_cell_volume 2615.42(10)
_computing_cell_refinement DENZO-SMN
_computing_data_collection 'Nonius Collect'
_computing_data_reduction Scalepack
_computing_molecular_graphics 'ORTEP32 for windows (Farugia)'
_computing_publication_material 'Ciftab (Sheldrick, 1997)'
_computing_structure_refinement 'SHELXL-97 (Sheldrick, 1997)'
_computing_structure_solution 'SHELXS-97 (Sheldrick, 1990)'
_diffrn_ambient_temperature 200(2)
_diffrn_measured_fraction_theta_full 0.995
_diffrn_measured_fraction_theta_max 0.995
_diffrn_measurement_device_type 'Nonius Kappa CCD area detector'
_diffrn_measurement_method 'phi and omega scans'
_diffrn_radiation_monochromator graphite
_diffrn_radiation_source 'fine-focus sealed tube'
_diffrn_radiation_type MoK\a
_diffrn_radiation_wavelength 0.71073
_diffrn_reflns_av_R_equivalents 0.0564
_diffrn_reflns_av_sigmaI/netI 0.0422
_diffrn_reflns_limit_h_max 15
_diffrn_reflns_limit_h_min -13
_diffrn_reflns_limit_k_max 15
_diffrn_reflns_limit_k_min -15
_diffrn_reflns_limit_l_max 20
_diffrn_reflns_limit_l_min -20
_diffrn_reflns_number 31391
_diffrn_reflns_theta_full 25.08
_diffrn_reflns_theta_max 25.08
_diffrn_reflns_theta_min 2.61
_exptl_absorpt_coefficient_mu 0.563
_exptl_absorpt_correction_T_max 0.980
_exptl_absorpt_correction_T_min 0.715
_exptl_absorpt_correction_type multi-scan
_exptl_absorpt_process_details sortav
_exptl_crystal_colour yellow
_exptl_crystal_density_diffrn 1.427
_exptl_crystal_density_method 'not measured'
_exptl_crystal_description needle
_exptl_crystal_F_000 1152
_exptl_crystal_size_max 0.32
_exptl_crystal_size_mid 0.11
_exptl_crystal_size_min 0.05
_refine_diff_density_max 0.615
_refine_diff_density_min -0.435
_refine_diff_density_rms 0.050
_refine_ls_extinction_coef 0.0033(5)
_refine_ls_extinction_expression Fc^*^=kFc[1+0.001xFc^2^\l^3^/sin(2\q)]^-1/4^
_refine_ls_extinction_method SHELXL
_refine_ls_goodness_of_fit_ref 1.037
_refine_ls_hydrogen_treatment constr
_refine_ls_matrix_type full
_refine_ls_number_parameters 677
_refine_ls_number_reflns 9235
_refine_ls_number_restraints 0
_refine_ls_restrained_S_all 1.037
_refine_ls_R_factor_all 0.0477
_refine_ls_R_factor_gt 0.0366
_refine_ls_shift/su_max 0.001
_refine_ls_shift/su_mean 0.000
_refine_ls_structure_factor_coef Fsqd
_refine_ls_weighting_details 'calc w=1/[\s^2^(Fo^2^)+(0.0428P)^2^+1.2478P] where P=(Fo^2^+2Fc^2^)/3'
_refine_ls_weighting_scheme calc
_refine_ls_wR_factor_gt 0.0906
_refine_ls_wR_factor_ref 0.0952
_reflns_number_gt 7740
_reflns_number_total 9235
_reflns_threshold_expression >2sigma(I)
_cod_data_source_file om8004806_si_001.cif
_cod_data_source_block ni_dppe
_cod_original_sg_symbol_Hall -P1
_cod_original_sg_symbol_H-M P-1
_cod_database_code 4071941

loop_
_symmetry_equiv_pos_as_xyz
'x, y, z'
'-x, -y, -z'

loop_
_atom_site_label
_atom_site_type_symbol
_atom_site_fract_x
_atom_site_fract_y
_atom_site_fract_z
_atom_site_U_iso_or_equiv
_atom_site_adp_type
_atom_site_occupancy
_atom_site_symmetry_multiplicity
_atom_site_calc_flag
_atom_site_refinement_flags
Ni1 Ni 0.17451(2) 0.21725(2) 0.285741(15) 0.02451(9) Uani 1 1 d .
P1 P 0.32673(5) 0.20447(5) 0.09797(3) 0.02948(14) Uani 1 1 d .
P2 P 0.28118(5) 0.39688(5) 0.36185(3) 0.03121(14) Uani 1 1 d .
P3 P 0.14132(5) 0.10851(5) 0.39383(3) 0.02864(14) Uani 1 1 d .
P4 P 0.01158(5) 0.20941(5) 0.26055(3) 0.02812(14) Uani 1 1 d .
F1 F 0.31877(12) 0.43926(11) 0.01141(8) 0.0435(3) Uani 1 1 d .
F2 F 0.18493(14) 0.62830(11) 0.05719(9) 0.0530(4) Uani 1 1 d .
F3 F 0.04875(13) 0.63148(11) 0.19831(8) 0.0455(4) Uani 1 1 d .
F4 F 0.04398(11) 0.44872(11) 0.29431(7) 0.0361(3) Uani 1 1 d .
F5 F 0.53615(11) 0.31913(12) 0.35250(9) 0.0438(4) Uani 1 1 d .
F6 F 0.66825(11) 0.12784(14) 0.31051(10) 0.0556(4) Uani 1 1 d .
F7 F 0.58089(12) -0.02116(12) 0.26249(10) 0.0532(4) Uani 1 1 d .
F8 F 0.36542(11) 0.02057(10) 0.25338(8) 0.0386(3) Uani 1 1 d .
C1 C 0.25248(18) 0.33889(18) 0.13043(13) 0.0275(5) Uani 1 1 d .
C2 C 0.25172(19) 0.43663(19) 0.08303(13) 0.0325(5) Uani 1 1 d .
C3 C 0.1848(2) 0.53482(18) 0.10494(14) 0.0358(5) Uani 1 1 d .
C4 C 0.1164(2) 0.53646(18) 0.17678(14) 0.0331(5) Uani 1 1 d .
C5 C 0.11739(18) 0.44032(18) 0.22531(13) 0.0292(5) Uani 1 1 d .
C6 C 0.18405(17) 0.33967(17) 0.20588(12) 0.0258(5) Uani 1 1 d .
C7 C 0.2992(2) 0.21735(18) -0.00461(13) 0.0328(5) Uani 1 1 d .
C8 C 0.3808(2) 0.2095(2) -0.07173(14) 0.0405(6) Uani 1 1 d .
H8 H 0.4560 0.2018 -0.0661 0.049 Uiso 1 1 calc R
C9 C 0.3538(3) 0.2127(2) -0.14655(16) 0.0526(7) Uani 1 1 d .
H9 H 0.4107 0.2064 -0.1915 0.063 Uiso 1 1 calc R
C10 C 0.2460(3) 0.2249(2) -0.15612(18) 0.0582(8) Uani 1 1 d .
H10 H 0.2278 0.2280 -0.2076 0.070 Uiso 1 1 calc R
C11 C 0.1635(3) 0.2327(2) -0.09041(19) 0.0546(7) Uani 1 1 d .
H11 H 0.0884 0.2417 -0.0968 0.066 Uiso 1 1 calc R
C12 C 0.1903(2) 0.2273(2) -0.01551(16) 0.0439(6) Uani 1 1 d .
H12 H 0.1333 0.2304 0.0294 0.053 Uiso 1 1 calc R
C13 C 0.47457(19) 0.20234(19) 0.08300(13) 0.0327(5) Uani 1 1 d .
C14 C 0.5468(2) 0.1006(2) 0.07308(16) 0.0442(6) Uani 1 1 d .
H14 H 0.5175 0.0386 0.0744 0.053 Uiso 1 1 calc R
C15 C 0.6610(2) 0.0887(3) 0.06131(19) 0.0568(8) Uani 1 1 d .
H15 H 0.7096 0.0192 0.0534 0.068 Uiso 1 1 calc R
C16 C 0.7037(2) 0.1780(3) 0.06112(18) 0.0549(7) Uani 1 1 d .
H16 H 0.7818 0.1702 0.0529 0.066 Uiso 1 1 calc R
C17 C 0.6332(2) 0.2787(3) 0.07291(17) 0.0521(7) Uani 1 1 d .
H17 H 0.6628 0.3400 0.0737 0.063 Uiso 1 1 calc R
C18 C 0.5195(2) 0.2909(2) 0.08356(15) 0.0415(6) Uani 1 1 d .
H18 H 0.4715 0.3607 0.0914 0.050 Uiso 1 1 calc R
C19 C 0.37571(18) 0.27213(18) 0.32597(12) 0.0279(5) Uani 1 1 d .
C20 C 0.48877(19) 0.24715(19) 0.32865(14) 0.0337(5) Uani 1 1 d .
C21 C 0.55866(19) 0.1502(2) 0.30689(15) 0.0377(6) Uani 1 1 d .
C22 C 0.5143(2) 0.0756(2) 0.28149(14) 0.0369(5) Uani 1 1 d .
C23 C 0.40283(19) 0.10064(18) 0.27724(13) 0.0307(5) Uani 1 1 d .
C24 C 0.32905(17) 0.19739(17) 0.29840(12) 0.0256(4) Uani 1 1 d .
C25 C 0.33045(19) 0.50771(19) 0.29711(14) 0.0344(5) Uani 1 1 d .
C26 C 0.4101(2) 0.4918(2) 0.23019(16) 0.0447(6) Uani 1 1 d .
H26 H 0.4509 0.4199 0.2203 0.054 Uiso 1 1 calc R
C27 C 0.4313(2) 0.5798(3) 0.17711(19) 0.0604(8) Uani 1 1 d .
H27 H 0.4855 0.5676 0.1309 0.072 Uiso 1 1 calc R
C28 C 0.3741(3) 0.6844(3) 0.1913(2) 0.0679(9) Uani 1 1 d .
H28 H 0.3891 0.7445 0.1553 0.081 Uiso 1 1 calc R
C29 C 0.2954(3) 0.7015(2) 0.2577(2) 0.0713(10) Uani 1 1 d .
H29 H 0.2558 0.7737 0.2679 0.086 Uiso 1 1 calc R
C30 C 0.2735(3) 0.6142(2) 0.30977(18) 0.0554(7) Uani 1 1 d .
H30 H 0.2182 0.6271 0.3553 0.066 Uiso 1 1 calc R
C31 C 0.3218(2) 0.3984(2) 0.45874(15) 0.0442(6) Uani 1 1 d .
C32 C 0.3106(3) 0.3108(3) 0.51506(17) 0.0595(8) Uani 1 1 d .
H32 H 0.2893 0.2513 0.4998 0.071 Uiso 1 1 calc R
C33 C 0.3288(3) 0.3061(3) 0.59186(19) 0.0690(9) Uani 1 1 d .
H33 H 0.3219 0.2438 0.6282 0.083 Uiso 1 1 calc R
C34 C 0.3560(4) 0.3893(3) 0.6143(2) 0.0938(14) Uani 1 1 d .
H34 H 0.3603 0.3897 0.6687 0.113 Uiso 1 1 calc R
C35 C 0.3782(5) 0.4751(3) 0.5614(3) 0.1089(17) Uani 1 1 d .
H35 H 0.4049 0.5305 0.5776 0.131 Uiso 1 1 calc R
C36 C 0.3603(4) 0.4795(3) 0.4813(2) 0.0906(14) Uani 1 1 d .
H36 H 0.3749 0.5384 0.4438 0.109 Uiso 1 1 calc R
C37 C 0.0986(2) 0.18487(19) 0.48113(13) 0.0348(5) Uani 1 1 d .
C38 C 0.1194(2) 0.1370(2) 0.55694(14) 0.0429(6) Uani 1 1 d .
H38 H 0.1605 0.0634 0.5636 0.051 Uiso 1 1 calc R
C39 C 0.0805(3) 0.1965(3) 0.62230(17) 0.0594(8) Uani 1 1 d .
H39 H 0.0945 0.1637 0.6736 0.071 Uiso 1 1 calc R
C40 C 0.0211(3) 0.3035(3) 0.61237(19) 0.0692(10) Uani 1 1 d .
H40 H -0.0057 0.3442 0.6571 0.083 Uiso 1 1 calc R
C41 C 0.0005(3) 0.3518(3) 0.53849(19) 0.0634(9) Uani 1 1 d .
H41 H -0.0408 0.4254 0.5324 0.076 Uiso 1 1 calc R
C42 C 0.0398(2) 0.2934(2) 0.47272(16) 0.0453(6) Uani 1 1 d .
H42 H 0.0265 0.3276 0.4216 0.054 Uiso 1 1 calc R
C43 C 0.2376(2) -0.01477(18) 0.42718(13) 0.0325(5) Uani 1 1 d .
C44 C 0.2140(2) -0.1176(2) 0.43461(16) 0.0464(6) Uani 1 1 d .
H44 H 0.1470 -0.1243 0.4205 0.056 Uiso 1 1 calc R
C45 C 0.2877(3) -0.2092(2) 0.46232(19) 0.0571(8) Uani 1 1 d .
H45 H 0.2699 -0.2783 0.4686 0.069 Uiso 1 1 calc R
C46 C 0.3865(3) -0.2013(2) 0.48095(18) 0.0587(8) Uani 1 1 d .
H46 H 0.4379 -0.2651 0.4984 0.070 Uiso 1 1 calc R
C47 C 0.4106(2) -0.1010(2) 0.47427(17) 0.0517(7) Uani 1 1 d .
H47 H 0.4786 -0.0955 0.4875 0.062 Uiso 1 1 calc R
C48 C 0.3366(2) -0.0076(2) 0.44839(15) 0.0414(6) Uani 1 1 d .
H48 H 0.3535 0.0616 0.4451 0.050 Uiso 1 1 calc R
C49 C 0.0149(2) 0.0632(2) 0.38993(15) 0.0389(6) Uani 1 1 d .
H49A H 0.0339 0.0004 0.3579 0.047 Uiso 1 1 calc R
H49B H -0.0188 0.0399 0.4442 0.047 Uiso 1 1 calc R
C50 C -0.06647(19) 0.1577(2) 0.35273(14) 0.0378(6) Uani 1 1 d .
H50A H -0.0961 0.2157 0.3891 0.045 Uiso 1 1 calc R
H50B H -0.1293 0.1325 0.3411 0.045 Uiso 1 1 calc R
C51 C -0.08871(18) 0.32123(18) 0.21777(13) 0.0310(5) Uani 1 1 d .
C52 C -0.1971(2) 0.3543(2) 0.25658(16) 0.0445(6) Uani 1 1 d .
H52 H -0.2198 0.3184 0.3068 0.053 Uiso 1 1 calc R
C53 C -0.2716(2) 0.4391(2) 0.22228(17) 0.0516(7) Uani 1 1 d .
H53 H -0.3459 0.4604 0.2486 0.062 Uiso 1 1 calc R
C54 C -0.2389(2) 0.4932(2) 0.15001(17) 0.0507(7) Uani 1 1 d .
H54 H -0.2898 0.5533 0.1277 0.061 Uiso 1 1 calc R
C55 C -0.1322(2) 0.4600(2) 0.11026(16) 0.0468(6) Uani 1 1 d .
H55 H -0.1102 0.4959 0.0599 0.056 Uiso 1 1 calc R
C56 C -0.0575(2) 0.3741(2) 0.14390(14) 0.0377(6) Uani 1 1 d .
H56 H 0.0158 0.3512 0.1163 0.045 Uiso 1 1 calc R
C57 C 0.02945(19) 0.09923(19) 0.19863(14) 0.0335(5) Uani 1 1 d .
C58 C -0.0622(2) 0.0770(2) 0.17598(19) 0.0554(8) Uani 1 1 d .
H58 H -0.1341 0.1225 0.1897 0.066 Uiso 1 1 calc R
C59 C -0.0492(3) -0.0109(3) 0.1336(2) 0.0741(11) Uani 1 1 d .
H59 H -0.1122 -0.0263 0.1190 0.089 Uiso 1 1 calc R
C60 C 0.0552(3) -0.0767(2) 0.1124(2) 0.0637(9) Uani 1 1 d .
H60 H 0.0640 -0.1366 0.0827 0.076 Uiso 1 1 calc R
C61 C 0.1459(2) -0.0552(2) 0.13437(18) 0.0510(7) Uani 1 1 d .
H61 H 0.2177 -0.1005 0.1200 0.061 Uiso 1 1 calc R
C62 C 0.1334(2) 0.0324(2) 0.17749(15) 0.0387(6) Uani 1 1 d .
H62 H 0.1967 0.0465 0.1926 0.046 Uiso 1 1 calc R

loop_
_atom_site_aniso_label
_atom_site_aniso_U_11
_atom_site_aniso_U_22
_atom_site_aniso_U_33
_atom_site_aniso_U_23
_atom_site_aniso_U_13
_atom_site_aniso_U_12
Ni1 0.02338(15) 0.02472(15) 0.02520(16) 0.00092(11) -0.00321(11) -0.00758(12)
P1 0.0300(3) 0.0284(3) 0.0291(3) -0.0017(2) -0.0016(2) -0.0079(2)
P2 0.0295(3) 0.0326(3) 0.0312(3) -0.0048(2) -0.0023(2) -0.0076(3)
P3 0.0304(3) 0.0284(3) 0.0280(3) 0.0027(2) -0.0056(2) -0.0107(2)
P4 0.0251(3) 0.0296(3) 0.0294(3) 0.0017(2) -0.0049(2) -0.0083(2)
F1 0.0550(9) 0.0411(8) 0.0285(7) 0.0040(6) 0.0061(6) -0.0140(7)
F2 0.0756(11) 0.0307(8) 0.0429(9) 0.0117(6) -0.0011(8) -0.0092(8)
F3 0.0553(9) 0.0280(7) 0.0453(8) -0.0042(6) -0.0066(7) 0.0036(7)
F4 0.0341(7) 0.0357(7) 0.0326(7) -0.0042(6) 0.0025(6) -0.0030(6)
F5 0.0367(8) 0.0478(8) 0.0556(9) -0.0108(7) -0.0143(7) -0.0173(7)
F6 0.0253(7) 0.0677(11) 0.0749(11) -0.0177(9) -0.0137(7) -0.0030(7)
F7 0.0417(9) 0.0442(9) 0.0689(11) -0.0204(8) -0.0132(8) 0.0095(7)
F8 0.0421(8) 0.0293(7) 0.0474(8) -0.0089(6) -0.0134(6) -0.0066(6)
C1 0.0269(11) 0.0289(11) 0.0273(11) -0.0021(9) -0.0050(9) -0.0077(9)
C2 0.0379(13) 0.0364(13) 0.0223(11) 0.0006(9) -0.0002(9) -0.0122(11)
C3 0.0473(14) 0.0267(12) 0.0312(13) 0.0070(9) -0.0077(11) -0.0091(11)
C4 0.0388(13) 0.0244(11) 0.0347(13) -0.0041(9) -0.0094(10) -0.0019(10)
C5 0.0284(11) 0.0325(12) 0.0261(11) -0.0019(9) -0.0036(9) -0.0070(10)
C6 0.0217(10) 0.0299(11) 0.0270(11) 0.0013(9) -0.0051(9) -0.0094(9)
C7 0.0386(13) 0.0271(11) 0.0337(13) -0.0062(9) -0.0045(10) -0.0086(10)
C8 0.0451(15) 0.0419(14) 0.0350(13) -0.0068(11) -0.0026(11) -0.0122(12)
C9 0.072(2) 0.0510(17) 0.0354(15) -0.0102(12) -0.0028(14) -0.0166(15)
C10 0.089(2) 0.0502(17) 0.0447(17) -0.0055(13) -0.0276(17) -0.0211(17)
C11 0.0598(19) 0.0481(16) 0.065(2) -0.0076(14) -0.0303(16) -0.0138(14)
C12 0.0407(14) 0.0450(15) 0.0482(16) -0.0115(12) -0.0082(12) -0.0092(12)
C13 0.0308(12) 0.0379(13) 0.0276(12) -0.0025(10) -0.0018(9) -0.0072(11)
C14 0.0383(14) 0.0372(14) 0.0546(16) -0.0029(12) -0.0094(12) -0.0036(12)
C15 0.0370(15) 0.0532(17) 0.073(2) -0.0079(15) -0.0083(14) 0.0035(14)
C16 0.0292(14) 0.073(2) 0.0585(18) -0.0044(15) -0.0036(12) -0.0090(14)
C17 0.0402(15) 0.0622(19) 0.0585(18) -0.0105(14) -0.0007(13) -0.0227(14)
C18 0.0367(14) 0.0420(14) 0.0462(15) -0.0082(11) -0.0014(11) -0.0117(12)
C19 0.0282(11) 0.0313(12) 0.0241(11) -0.0005(9) -0.0038(9) -0.0085(10)
C20 0.0334(13) 0.0385(13) 0.0330(12) -0.0043(10) -0.0073(10) -0.0134(11)
C21 0.0234(12) 0.0464(15) 0.0424(14) -0.0044(11) -0.0082(10) -0.0041(11)
C22 0.0329(13) 0.0352(13) 0.0380(13) -0.0077(10) -0.0063(10) 0.0025(11)
C23 0.0350(12) 0.0301(12) 0.0292(12) -0.0026(9) -0.0081(10) -0.0095(10)
C24 0.0272(11) 0.0264(11) 0.0218(10) 0.0019(8) -0.0035(8) -0.0066(9)
C25 0.0297(12) 0.0353(13) 0.0383(13) -0.0017(10) -0.0074(10) -0.0075(10)
C26 0.0381(14) 0.0397(14) 0.0487(16) 0.0024(12) 0.0013(12) -0.0051(12)
C27 0.0413(16) 0.063(2) 0.064(2) 0.0147(15) 0.0062(14) -0.0108(15)
C28 0.059(2) 0.0472(18) 0.084(2) 0.0233(16) 0.0001(17) -0.0133(16)
C29 0.080(2) 0.0354(16) 0.080(2) 0.0079(15) 0.0042(19) -0.0002(16)
C30 0.0596(19) 0.0393(15) 0.0535(17) -0.0001(13) 0.0054(14) -0.0001(14)
C31 0.0523(16) 0.0386(14) 0.0407(14) -0.0125(11) -0.0073(12) -0.0042(12)
C32 0.072(2) 0.074(2) 0.0403(16) 0.0027(14) -0.0124(14) -0.0324(18)
C33 0.084(2) 0.079(2) 0.0457(18) 0.0007(16) -0.0101(16) -0.027(2)
C34 0.163(4) 0.068(2) 0.050(2) -0.0137(18) -0.025(2) -0.017(3)
C35 0.196(5) 0.057(2) 0.093(3) -0.027(2) -0.063(3) -0.026(3)
C36 0.167(4) 0.0408(18) 0.078(2) -0.0050(16) -0.065(3) -0.018(2)
C37 0.0363(13) 0.0366(13) 0.0316(13) -0.0028(10) 0.0036(10) -0.0157(11)
C38 0.0519(16) 0.0462(15) 0.0343(14) -0.0003(11) -0.0004(11) -0.0248(13)
C39 0.079(2) 0.074(2) 0.0320(15) -0.0080(14) 0.0056(14) -0.0410(19)
C40 0.091(3) 0.069(2) 0.0493(19) -0.0254(16) 0.0209(17) -0.033(2)
C41 0.071(2) 0.0460(17) 0.065(2) -0.0161(15) 0.0219(17) -0.0153(16)
C42 0.0476(15) 0.0394(14) 0.0427(15) -0.0036(11) 0.0093(12) -0.0110(12)
C43 0.0396(13) 0.0296(12) 0.0267(12) 0.0007(9) -0.0054(10) -0.0072(10)
C44 0.0547(17) 0.0331(14) 0.0528(16) -0.0030(12) -0.0138(13) -0.0097(13)
C45 0.071(2) 0.0293(14) 0.069(2) -0.0013(13) -0.0160(16) -0.0071(14)
C46 0.067(2) 0.0398(16) 0.0597(19) 0.0041(13) -0.0180(16) 0.0064(15)
C47 0.0497(16) 0.0487(16) 0.0550(17) 0.0061(13) -0.0222(14) -0.0045(14)
C48 0.0468(15) 0.0378(14) 0.0401(14) 0.0064(11) -0.0158(12) -0.0101(12)
C49 0.0381(13) 0.0458(14) 0.0372(13) 0.0110(11) -0.0083(11) -0.0245(12)
C50 0.0293(12) 0.0481(15) 0.0371(13) 0.0058(11) -0.0034(10) -0.0180(11)
C51 0.0297(12) 0.0311(12) 0.0341(12) -0.0046(9) -0.0082(10) -0.0077(10)
C52 0.0366(14) 0.0507(16) 0.0411(15) -0.0058(12) -0.0058(11) -0.0007(12)
C53 0.0389(15) 0.0548(17) 0.0535(17) -0.0140(14) -0.0120(13) 0.0105(13)
C54 0.0527(17) 0.0381(15) 0.0591(18) -0.0090(13) -0.0267(14) 0.0082(13)
C55 0.0541(17) 0.0447(15) 0.0431(15) 0.0062(12) -0.0186(13) -0.0125(13)
C56 0.0333(13) 0.0412(14) 0.0375(14) 0.0000(11) -0.0091(10) -0.0062(11)
C57 0.0322(12) 0.0310(12) 0.0395(13) 0.0002(10) -0.0118(10) -0.0088(10)
C58 0.0375(15) 0.0491(16) 0.085(2) -0.0258(15) -0.0242(15) 0.0009(13)
C59 0.0535(19) 0.062(2) 0.122(3) -0.044(2) -0.040(2) -0.0031(16)
C60 0.0610(19) 0.0465(17) 0.093(2) -0.0336(17) -0.0259(18) -0.0051(15)
C61 0.0443(16) 0.0395(15) 0.0669(19) -0.0139(13) -0.0103(14) 0.0000(13)
C62 0.0318(13) 0.0376(13) 0.0479(15) -0.0038(11) -0.0078(11) -0.0096(11)

loop_
_atom_type_symbol
_atom_type_description
_atom_type_scat_dispersion_real
_atom_type_scat_dispersion_imag
_atom_type_scat_source
C C 0.0033 0.0016 'International Tables Vol C Tables 4.2.6.8 and 6.1.1.4'
H H 0.0000 0.0000 'International Tables Vol C Tables 4.2.6.8 and 6.1.1.4'
F F 0.0171 0.0103 'International Tables Vol C Tables 4.2.6.8 and 6.1.1.4'
P P 0.1023 0.0942 'International Tables Vol C Tables 4.2.6.8 and 6.1.1.4'
Ni Ni 0.3393 1.1124 'International Tables Vol C Tables 4.2.6.8 and 6.1.1.4'

loop_
_geom_angle_atom_site_label_1
_geom_angle_atom_site_label_2
_geom_angle_atom_site_label_3
_geom_angle
C6 Ni1 C24 91.30(8)
C6 Ni1 P3 166.60(7)
C24 Ni1 P3 92.33(6)
C6 Ni1 P4 92.53(6)
C24 Ni1 P4 168.76(7)
P3 Ni1 P4 86.35(2)
C13 P1 C1 106.20(10)
C13 P1 C7 102.24(10)
C1 P1 C7 102.28(10)
C19 P2 C25 104.21(10)
C19 P2 C31 102.33(11)
C25 P2 C31 105.62(12)
C43 P3 C37 103.40(11)
C43 P3 C49 104.26(11)
C37 P3 C49 101.92(12)
C43 P3 Ni1 125.56(8)
C37 P3 Ni1 110.74(8)
C49 P3 Ni1 108.41(8)
C51 P4 C57 104.08(10)
C51 P4 C50 104.91(11)
C57 P4 C50 100.82(11)
C51 P4 Ni1 126.20(7)
C57 P4 Ni1 109.84(8)
C50 P4 Ni1 108.11(8)
C2 C1 C6 119.1(2)
C2 C1 P1 123.91(17)
C6 C1 P1 116.68(16)
F1 C2 C3 116.6(2)
F1 C2 C1 120.6(2)
C3 C2 C1 122.8(2)
F2 C3 C4 119.8(2)
F2 C3 C2 121.4(2)
C4 C3 C2 118.7(2)
F3 C4 C3 119.4(2)
F3 C4 C5 121.3(2)
C3 C4 C5 119.3(2)
F4 C5 C4 115.43(19)
F4 C5 C6 120.63(19)
C4 C5 C6 123.9(2)
C5 C6 C1 116.11(19)
C5 C6 Ni1 116.16(15)
C1 C6 Ni1 127.72(16)
C12 C7 C8 117.5(2)
C12 C7 P1 117.66(18)
C8 C7 P1 124.60(19)
C9 C8 C7 121.0(3)
C9 C8 H8 119.5
C7 C8 H8 119.5
C10 C9 C8 120.5(3)
C10 C9 H9 119.7
C8 C9 H9 119.7
C9 C10 C11 119.6(3)
C9 C10 H10 120.2
C11 C10 H10 120.2
C12 C11 C10 120.1(3)
C12 C11 H11 120.0
C10 C11 H11 120.0
C11 C12 C7 121.2(3)
C11 C12 H12 119.4
C7 C12 H12 119.4
C18 C13 C14 118.3(2)
C18 C13 P1 126.08(19)
C14 C13 P1 115.53(18)
C15 C14 C13 120.8(3)
C15 C14 H14 119.6
C13 C14 H14 119.6
C16 C15 C14 119.8(3)
C16 C15 H15 120.1
C14 C15 H15 120.1
C17 C16 C15 120.0(3)
C17 C16 H16 120.0
C15 C16 H16 120.0
C16 C17 C18 120.2(3)
C16 C17 H17 119.9
C18 C17 H17 119.9
C17 C18 C13 120.8(3)
C17 C18 H18 119.6
C13 C18 H18 119.6
C20 C19 C24 119.8(2)
C20 C19 P2 122.37(17)
C24 C19 P2 117.73(16)
F5 C20 C21 116.6(2)
F5 C20 C19 120.9(2)
C21 C20 C19 122.5(2)
F6 C21 C20 121.2(2)
F6 C21 C22 120.3(2)
C20 C21 C22 118.4(2)
F7 C22 C23 121.5(2)
F7 C22 C21 119.2(2)
C23 C22 C21 119.4(2)
F8 C23 C22 115.4(2)
F8 C23 C24 120.30(19)
C22 C23 C24 124.3(2)
C23 C24 C19 115.55(19)
C23 C24 Ni1 117.47(15)
C19 C24 Ni1 126.97(16)
C26 C25 C30 117.8(2)
C26 C25 P2 123.90(19)
C30 C25 P2 117.68(19)
C25 C26 C27 120.8(3)
C25 C26 H26 119.6
C27 C26 H26 119.6
C28 C27 C26 120.2(3)
C28 C27 H27 119.9
C26 C27 H27 119.9
C29 C28 C27 119.7(3)
C29 C28 H28 120.2
C27 C28 H28 120.2
C28 C29 C30 120.1(3)
C28 C29 H29 119.9
C30 C29 H29 119.9
C29 C30 C25 121.4(3)
C29 C30 H30 119.3
C25 C30 H30 119.3
C36 C31 C32 116.8(3)
C36 C31 P2 126.1(2)
C32 C31 P2 117.1(2)
C33 C32 C31 123.1(3)
C33 C32 H32 118.5
C31 C32 H32 118.5
C34 C33 C32 119.1(3)
C34 C33 H33 120.5
C32 C33 H33 120.5
C33 C34 C35 121.9(3)
C33 C34 H34 119.0
C35 C34 H34 119.0
C34 C35 C36 118.7(4)
C34 C35 H35 120.7
C36 C35 H35 120.7
C31 C36 C35 119.9(4)
C31 C36 H36 120.0
C35 C36 H36 120.0
C42 C37 C38 118.7(2)
C42 C37 P3 118.92(19)
C38 C37 P3 122.39(19)
C39 C38 C37 120.4(3)
C39 C38 H38 119.8
C37 C38 H38 119.8
C40 C39 C38 119.7(3)
C40 C39 H39 120.2
C38 C39 H39 120.2
C41 C40 C39 120.6(3)
C41 C40 H40 119.7
C39 C40 H40 119.7
C40 C41 C42 120.2(3)
C40 C41 H41 119.9
C42 C41 H41 119.9
C41 C42 C37 120.4(3)
C41 C42 H42 119.8
C37 C42 H42 119.8
C48 C43 C44 118.4(2)
C48 C43 P3 119.68(18)
C44 C43 P3 121.86(19)
C45 C44 C43 120.3(3)
C45 C44 H44 119.8
C43 C44 H44 119.8
C46 C45 C44 120.6(3)
C46 C45 H45 119.7
C44 C45 H45 119.7
C47 C46 C45 119.7(3)
C47 C46 H46 120.2
C45 C46 H46 120.2
C46 C47 C48 120.6(3)
C46 C47 H47 119.7
C48 C47 H47 119.7
C47 C48 C43 120.3(2)
C47 C48 H48 119.9
C43 C48 H48 119.9
C50 C49 P3 108.54(16)
C50 C49 H49A 110.0
P3 C49 H49A 110.0
C50 C49 H49B 110.0
P3 C49 H49B 110.0
H49A C49 H49B 108.4
C49 C50 P4 106.34(16)
C49 C50 H50A 110.5
P4 C50 H50A 110.5
C49 C50 H50B 110.5
P4 C50 H50B 110.5
H50A C50 H50B 108.7
C56 C51 C52 119.0(2)
C56 C51 P4 119.47(18)
C52 C51 P4 121.53(19)
C53 C52 C51 120.2(3)
C53 C52 H52 119.9
C51 C52 H52 119.9
C52 C53 C54 120.4(3)
C52 C53 H53 119.8
C54 C53 H53 119.8
C55 C54 C53 119.9(2)
C55 C54 H54 120.0
C53 C54 H54 120.0
C54 C55 C56 119.9(3)
C54 C55 H55 120.1
C56 C55 H55 120.1
C55 C56 C51 120.5(2)
C55 C56 H56 119.7
C51 C56 H56 119.7
C62 C57 C58 118.9(2)
C62 C57 P4 120.51(17)
C58 C57 P4 120.5(2)
C59 C58 C57 120.3(3)
C59 C58 H58 119.9
C57 C58 H58 119.9
C58 C59 C60 120.3(3)
C58 C59 H59 119.8
C60 C59 H59 119.8
C61 C60 C59 119.8(3)
C61 C60 H60 120.1
C59 C60 H60 120.1
C60 C61 C62 120.3(3)
C60 C61 H61 119.8
C62 C61 H61 119.8
C57 C62 C61 120.4(2)
C57 C62 H62 119.8
C61 C62 H62 119.8

loop_
_geom_bond_atom_site_label_1
_geom_bond_atom_site_label_2
_geom_bond_distance
Ni1 C6 1.940(2)
Ni1 C24 1.950(2)
Ni1 P3 2.1986(6)
Ni1 P4 2.2078(6)
P1 C13 1.828(2)
P1 C1 1.837(2)
P1 C7 1.841(2)
P2 C19 1.833(2)
P2 C25 1.835(2)
P2 C31 1.840(3)
P3 C43 1.815(2)
P3 C37 1.828(2)
P3 C49 1.845(2)
P4 C51 1.816(2)
P4 C57 1.825(2)
P4 C50 1.838(2)
F1 C2 1.361(2)
F2 C3 1.348(3)
F3 C4 1.345(3)
F4 C5 1.363(2)
F5 C20 1.359(3)
F6 C21 1.350(3)
F7 C22 1.346(3)
F8 C23 1.368(2)
C1 C2 1.387(3)
C1 C6 1.420(3)
C2 C3 1.375(3)
C3 C4 1.370(3)
C4 C5 1.380(3)
C5 C6 1.388(3)
C7 C12 1.393(3)
C7 C8 1.393(3)
C8 C9 1.386(4)
C8 H8 0.9500
C9 C10 1.367(4)
C9 H9 0.9500
C10 C11 1.383(4)
C10 H10 0.9500
C11 C12 1.382(4)
C11 H11 0.9500
C12 H12 0.9500
C13 C18 1.388(3)
C13 C14 1.391(3)
C14 C15 1.389(4)
C14 H14 0.9500
C15 C16 1.378(4)
C15 H15 0.9500
C16 C17 1.377(4)
C16 H16 0.9500
C17 C18 1.383(4)
C17 H17 0.9500
C18 H18 0.9500
C19 C20 1.388(3)
C19 C24 1.414(3)
C20 C21 1.375(3)
C21 C22 1.376(3)
C22 C23 1.373(3)
C23 C24 1.389(3)
C25 C26 1.382(3)
C25 C30 1.388(4)
C26 C27 1.391(4)
C26 H26 0.9500
C27 C28 1.373(5)
C27 H27 0.9500
C28 C29 1.371(5)
C28 H28 0.9500
C29 C30 1.378(4)
C29 H29 0.9500
C30 H30 0.9500
C31 C36 1.377(4)
C31 C32 1.389(4)
C32 C33 1.375(4)
C32 H32 0.9500
C33 C34 1.320(5)
C33 H33 0.9500
C34 C35 1.372(6)
C34 H34 0.9500
C35 C36 1.430(5)
C35 H35 0.9500
C36 H36 0.9500
C37 C42 1.392(4)
C37 C38 1.402(3)
C38 C39 1.389(4)
C38 H38 0.9500
C39 C40 1.380(5)
C39 H39 0.9500
C40 C41 1.373(5)
C40 H40 0.9500
C41 C42 1.387(4)
C41 H41 0.9500
C42 H42 0.9500
C43 C48 1.393(3)
C43 C44 1.399(3)
C44 C45 1.379(4)
C44 H44 0.9500
C45 C46 1.375(4)
C45 H45 0.9500
C46 C47 1.372(4)
C46 H46 0.9500
C47 C48 1.385(4)
C47 H47 0.9500
C48 H48 0.9500
C49 C50 1.519(3)
C49 H49A 0.9900
C49 H49B 0.9900
C50 H50A 0.9900
C50 H50B 0.9900
C51 C56 1.391(3)
C51 C52 1.391(3)
C52 C53 1.380(4)
C52 H52 0.9500
C53 C54 1.380(4)
C53 H53 0.9500
C54 C55 1.380(4)
C54 H54 0.9500
C55 C56 1.384(4)
C55 H55 0.9500
C56 H56 0.9500
C57 C62 1.384(3)
C57 C58 1.393(3)
C58 C59 1.380(4)
C58 H58 0.9500
C59 C60 1.382(4)
C59 H59 0.9500
C60 C61 1.371(4)
C60 H60 0.9500
C61 C62 1.386(4)
C61 H61 0.9500
C62 H62 0.9500

loop_
_geom_torsion_atom_site_label_1
_geom_torsion_atom_site_label_2
_geom_torsion_atom_site_label_3
_geom_torsion_atom_site_label_4
_geom_torsion
C6 Ni1 P3 C43 -142.6(3)
C24 Ni1 P3 C43 -36.97(11)
P4 Ni1 P3 C43 131.85(10)
C6 Ni1 P3 C37 -17.4(3)
C24 Ni1 P3 C37 88.15(11)
P4 Ni1 P3 C37 -103.03(9)
C6 Ni1 P3 C49 93.6(3)
C24 Ni1 P3 C49 -160.82(11)
P4 Ni1 P3 C49 8.00(10)
C6 Ni1 P4 C51 -24.76(11)
C24 Ni1 P4 C51 -134.6(3)
P3 Ni1 P4 C51 141.87(10)
C6 Ni1 P4 C57 101.02(10)
C24 Ni1 P4 C57 -8.8(3)
P3 Ni1 P4 C57 -92.36(8)
C6 Ni1 P4 C50 -149.83(11)
C24 Ni1 P4 C50 100.3(3)
P3 Ni1 P4 C50 16.79(9)
C13 P1 C1 C2 66.0(2)
C7 P1 C1 C2 -40.8(2)
C13 P1 C1 C6 -120.20(17)
C7 P1 C1 C6 132.99(17)
C6 C1 C2 F1 178.01(19)
P1 C1 C2 F1 -8.3(3)
C6 C1 C2 C3 -1.9(3)
P1 C1 C2 C3 171.79(18)
F1 C2 C3 F2 0.9(3)
C1 C2 C3 F2 -179.2(2)
F1 C2 C3 C4 -179.6(2)
C1 C2 C3 C4 0.4(4)
F2 C3 C4 F3 1.0(3)
C2 C3 C4 F3 -178.6(2)
F2 C3 C4 C5 -179.7(2)
C2 C3 C4 C5 0.7(4)
F3 C4 C5 F4 1.6(3)
C3 C4 C5 F4 -177.7(2)
F3 C4 C5 C6 179.0(2)
C3 C4 C5 C6 -0.3(4)
F4 C5 C6 C1 176.11(18)
C4 C5 C6 C1 -1.2(3)
F4 C5 C6 Ni1 -4.9(3)
C4 C5 C6 Ni1 177.77(17)
C2 C1 C6 C5 2.2(3)
P1 C1 C6 C5 -171.90(15)
C2 C1 C6 Ni1 -176.63(16)
P1 C1 C6 Ni1 9.2(3)
C24 Ni1 C6 C5 -115.67(17)
P3 Ni1 C6 C5 -10.0(4)
P4 Ni1 C6 C5 74.90(15)
C24 Ni1 C6 C1 63.20(19)
P3 Ni1 C6 C1 168.89(17)
P4 Ni1 C6 C1 -106.24(18)
C13 P1 C7 C12 -176.68(19)
C1 P1 C7 C12 -66.8(2)
C13 P1 C7 C8 8.5(2)
C1 P1 C7 C8 118.3(2)
C12 C7 C8 C9 0.7(4)
P1 C7 C8 C9 175.5(2)
C7 C8 C9 C10 0.7(4)
C8 C9 C10 C11 -0.8(4)
C9 C10 C11 C12 -0.5(4)
C10 C11 C12 C7 2.0(4)
C8 C7 C12 C11 -2.0(4)
P1 C7 C12 C11 -177.2(2)
C1 P1 C13 C18 -9.5(2)
C7 P1 C13 C18 97.3(2)
C1 P1 C13 C14 168.08(18)
C7 P1 C13 C14 -85.1(2)
C18 C13 C14 C15 -2.2(4)
P1 C13 C14 C15 -179.9(2)
C13 C14 C15 C16 1.4(4)
C14 C15 C16 C17 0.3(5)
C15 C16 C17 C18 -1.1(5)
C16 C17 C18 C13 0.3(4)
C14 C13 C18 C17 1.3(4)
P1 C13 C18 C17 178.8(2)
C25 P2 C19 C20 62.7(2)
C31 P2 C19 C20 -47.1(2)
C25 P2 C19 C24 -120.35(17)
C31 P2 C19 C24 129.79(18)
C24 C19 C20 F5 177.87(19)
P2 C19 C20 F5 -5.3(3)
C24 C19 C20 C21 -1.4(3)
P2 C19 C20 C21 175.41(19)
F5 C20 C21 F6 1.0(3)
C19 C20 C21 F6 -179.6(2)
F5 C20 C21 C22 -179.3(2)
C19 C20 C21 C22 0.1(4)
F6 C21 C22 F7 1.9(4)
C20 C21 C22 F7 -177.8(2)
F6 C21 C22 C23 -179.1(2)
C20 C21 C22 C23 1.2(4)
F7 C22 C23 F8 0.6(3)
C21 C22 C23 F8 -178.4(2)
F7 C22 C23 C24 177.9(2)
C21 C22 C23 C24 -1.1(4)
F8 C23 C24 C19 176.90(18)
C22 C23 C24 C19 -0.2(3)
F8 C23 C24 Ni1 -4.0(3)
C22 C23 C24 Ni1 178.86(18)
C20 C19 C24 C23 1.5(3)
P2 C19 C24 C23 -175.53(15)
C20 C19 C24 Ni1 -177.53(16)
P2 C19 C24 Ni1 5.5(3)
C6 Ni1 C24 C23 -115.58(17)
P3 Ni1 C24 C23 77.32(16)
P4 Ni1 C24 C23 -5.6(4)
C6 Ni1 C24 C19 63.38(19)
P3 Ni1 C24 C19 -103.72(18)
P4 Ni1 C24 C19 173.3(2)
C19 P2 C25 C26 8.9(2)
C31 P2 C25 C26 116.3(2)
C19 P2 C25 C30 179.5(2)
C31 P2 C25 C30 -73.1(2)
C30 C25 C26 C27 -0.6(4)
P2 C25 C26 C27 170.0(2)
C25 C26 C27 C28 1.0(5)
C26 C27 C28 C29 -0.5(5)
C27 C28 C29 C30 -0.2(6)
C28 C29 C30 C25 0.6(6)
C26 C25 C30 C29 -0.2(4)
P2 C25 C30 C29 -171.4(3)
C19 P2 C31 C36 120.7(3)
C25 P2 C31 C36 11.9(3)
C19 P2 C31 C32 -60.8(3)
C25 P2 C31 C32 -169.6(2)
C36 C31 C32 C33 4.4(5)
P2 C31 C32 C33 -174.3(3)
C31 C32 C33 C34 1.5(6)
C32 C33 C34 C35 -7.1(7)
C33 C34 C35 C36 6.5(8)
C32 C31 C36 C35 -4.8(6)
P2 C31 C36 C35 173.7(3)
C34 C35 C36 C31 -0.2(7)
C43 P3 C37 C42 168.45(19)
C49 P3 C37 C42 -83.5(2)
Ni1 P3 C37 C42 31.6(2)
C43 P3 C37 C38 -13.9(2)
C49 P3 C37 C38 94.1(2)
Ni1 P3 C37 C38 -150.78(18)
C42 C37 C38 C39 1.0(4)
P3 C37 C38 C39 -176.6(2)
C37 C38 C39 C40 -0.2(4)
C38 C39 C40 C41 -0.2(5)
C39 C40 C41 C42 -0.3(5)
C40 C41 C42 C37 1.2(5)
C38 C37 C42 C41 -1.5(4)
P3 C37 C42 C41 176.2(2)
C37 P3 C43 C48 -64.1(2)
C49 P3 C43 C48 -170.3(2)
Ni1 P3 C43 C48 64.1(2)
C37 P3 C43 C44 114.0(2)
C49 P3 C43 C44 7.8(2)
Ni1 P3 C43 C44 -117.84(19)
C48 C43 C44 C45 0.0(4)
P3 C43 C44 C45 -178.1(2)
C43 C44 C45 C46 -1.8(5)
C44 C45 C46 C47 2.0(5)
C45 C46 C47 C48 -0.5(5)
C46 C47 C48 C43 -1.4(4)
C44 C43 C48 C47 1.6(4)
P3 C43 C48 C47 179.7(2)
C43 P3 C49 C50 -173.02(17)
C37 P3 C49 C50 79.64(19)
Ni1 P3 C49 C50 -37.22(19)
P3 C49 C50 P4 50.1(2)
C51 P4 C50 C49 179.61(16)
C57 P4 C50 C49 71.71(18)
Ni1 P4 C50 C49 -43.51(18)
C57 P4 C51 C56 -70.3(2)
C50 P4 C51 C56 -175.80(19)
Ni1 P4 C51 C56 57.8(2)
C57 P4 C51 C52 108.6(2)
C50 P4 C51 C52 3.1(2)
Ni1 P4 C51 C52 -123.30(18)
C56 C51 C52 C53 -0.7(4)
P4 C51 C52 C53 -179.6(2)
C51 C52 C53 C54 -1.2(4)
C52 C53 C54 C55 2.4(4)
C53 C54 C55 C56 -1.6(4)
C54 C55 C56 C51 -0.3(4)
C52 C51 C56 C55 1.4(4)
P4 C51 C56 C55 -179.66(19)
C51 P4 C57 C62 140.3(2)
C50 P4 C57 C62 -111.1(2)
Ni1 P4 C57 C62 2.8(2)
C51 P4 C57 C58 -43.6(2)
C50 P4 C57 C58 64.9(2)
Ni1 P4 C57 C58 178.9(2)
C62 C57 C58 C59 0.5(5)
P4 C57 C58 C59 -175.7(3)
C57 C58 C59 C60 -0.9(6)
C58 C59 C60 C61 0.8(6)
C59 C60 C61 C62 -0.3(5)
C58 C57 C62 C61 0.1(4)
P4 C57 C62 C61 176.2(2)
C60 C61 C62 C57 -0.2(4)
